data_2007162
loop_
_publ_author_name
'Fu, Tai Y.'
'Scheffer, John R.'
'Trotter, James'
'Yang, Jie'

_publ_section_title
;
 Structure and Photochemistry of Four Adamantylacetophenones
;
_journal_issue 4
_journal_name_full 'Acta Crystallographica Section C'
_journal_page_first 491
_journal_page_last 496
_journal_paper_doi 10.1107/S0108270197015862
_journal_volume 54
_journal_year 1998
_chemical_formula_moiety 'C18 H21 F O'
_chemical_formula_sum 'C18 H21 F O'
_chemical_formula_weight 272.36
_space_group_IT_number 29
_symmetry_cell_setting orthorhombic
_symmetry_space_group_name_Hall 'P 2c -2ac'
_symmetry_space_group_name_H-M 'P c a 21'
_cell_angle_alpha 90
_cell_angle_beta 90
_cell_angle_gamma 90
_cell_formula_units_Z 8
_cell_length_a 12.802(3)
_cell_length_b 11.181(3)
_cell_length_c 20.281(2)
_cell_measurement_reflns_used 25
_cell_measurement_temperature 294
_cell_measurement_theta_max 30.5
_cell_measurement_theta_min 22.7
_cell_volume 2903.0(11)
_computing_cell_refinement 'MSC/AFC Diffractometer Control Software'
_computing_data_collection
;
MSC/AFC Diffractometer Control Software
(Molecular Structure Corporation, 1989)
;
_computing_data_reduction 'TEXSAN (Molecular Structure Corporation, 1995)'
_computing_publication_material TEXSAN
_computing_structure_refinement TEXSAN
_computing_structure_solution 'SIR92 (Altomare et al., 1993)'
_diffrn_ambient_temperature 294
_diffrn_measurement_device 'Rigaku AFC6S'
_diffrn_measurement_method \w-2\q
_diffrn_radiation_monochromator graphite
_diffrn_radiation_source 'X-ray tube'
_diffrn_radiation_type 'Cu K\a'
_diffrn_radiation_wavelength 1.5418
_diffrn_reflns_av_R_equivalents 0.000
_diffrn_reflns_av_sigmaI/netI 0.090
_diffrn_reflns_limit_h_max 15
_diffrn_reflns_limit_h_min 0
_diffrn_reflns_limit_k_max 14
_diffrn_reflns_limit_k_min 0
_diffrn_reflns_limit_l_max 0
_diffrn_reflns_limit_l_min -25
_diffrn_reflns_number 3086
_diffrn_reflns_reduction_process 'Lp corrections applied'
_diffrn_reflns_theta_max 77.59
_diffrn_reflns_theta_min 2.18
_diffrn_standards_decay_% 1.6
_diffrn_standards_interval_count 200
_diffrn_standards_number 3
_exptl_absorpt_coefficient_mu 0.672
_exptl_absorpt_correction_T_max 0.874
_exptl_absorpt_correction_T_min 0.854
_exptl_absorpt_correction_type '\y scans (North, Phillips & Mathews, 1968)'
_exptl_crystal_colour colorless
_exptl_crystal_density_diffrn 1.246
_exptl_crystal_density_method 'not measured'
_exptl_crystal_description prism
_exptl_crystal_F_000 1168
_exptl_crystal_size_max 0.25
_exptl_crystal_size_mid 0.20
_exptl_crystal_size_min 0.20
_refine_diff_density_max 0.27
_refine_diff_density_min -0.35
_refine_ls_extinction_method none
_refine_ls_goodness_of_fit_ref 1.10
_refine_ls_hydrogen_treatment noref
_refine_ls_matrix_type full
_refine_ls_number_constraints 0
_refine_ls_number_parameters 360
_refine_ls_number_reflns 3086
_refine_ls_number_restraints 0
_refine_ls_R_factor_gt 0.042
_refine_ls_shift/esd_max 0.0007
_refine_ls_shift/esd_mean 0.0004
_refine_ls_structure_factor_coef Fsqd
_refine_ls_weighting_details 'w = 1/[\s^2^(F~o~^2^) + 0.00106(F~o~^2^)^2^]'
_refine_ls_weighting_scheme calc
_refine_ls_wR_factor_ref 0.125
_reflns_number_gt 1960
_reflns_number_total 3086
_reflns_threshold_expression I>3\s(I)
_cod_data_source_file fg1351.cif
_cod_data_source_block 1a
_cod_depositor_comments
;
The following automatic conversions were performed:

'_refine_ls_weighting_scheme' value 'w = 1/[\s^2^(F~o~^2^) +
0.00106(F~o~^2^)^2^]' was changed to 'calc'. New tag
'_refine_ls_weighting_details' was created. The value of the new tag
was set to 'w = 1/[\s^2^(F~o~^2^) + 0.00106(F~o~^2^)^2^]'.

Automatic conversion script
Id: cif_fix_values 3143 2015-03-26 13:38:13Z robertas 
;
_cod_original_cell_volume 2903.0(9)
_cod_database_code 2007162

loop_
_symmetry_equiv_pos_as_xyz
'  +x,  +y,  +z'
'  -x,  -y,1/2+z'
'1/2-x,  +y,1/2+z'
'1/2+x,  -y,  +z'

loop_
_atom_site_aniso_label
_atom_site_aniso_U_11
_atom_site_aniso_U_22
_atom_site_aniso_U_33
_atom_site_aniso_U_12
_atom_site_aniso_U_13
_atom_site_aniso_U_23
F1 .118(2) .121(2) .081(2) -.029(2) .012(2) .036(2)
F2 .119(2) .107(2) .092(2) .013(2) -.022(2) .039(2)
O1 .061(2) .151(3) .090(2) -.021(2) -.012(2) .013(2)
O2 .0480(10) .110(2) .081(2) .0090(10) .0090(10) -.001(2)
C1 .049(2) .0400(10) .057(2) -.0050(10) .005(2) .000(2)
C2 .085(3) .049(2) .083(3) .010(2) .019(2) .013(2)
C3 .082(3) .077(3) .079(3) .009(2) .006(2) .034(2)
C4 .070(2) .091(3) .065(3) -.018(2) .016(2) .007(2)
C5 .051(2) .075(2) .071(3) .000(2) .012(2) -.013(2)
C6 .084(3) .072(2) .063(3) -.016(2) .003(2) -.014(2)
C7 .059(2) .090(3) .060(2) -.027(2) -.006(2) .005(2)
C8 .048(2) .070(2) .061(2) -.013(2) .005(2) .007(2)
C9 .045(2) .059(2) .070(2) -.005(2) .000(2) -.002(2)
C10 .050(2) .140(4) .074(3) .006(2) -.006(2) .026(3)
C11 .083(3) .051(2) .067(2) -.021(2) .013(2) -.010(2)
C12 .062(3) .077(2) .058(2) -.018(2) -.006(2) -.013(2)
C13 .060(2) .059(2) .044(2) -.006(2) -.0070(10) -.007(2)
C14 .069(2) .053(2) .051(2) -.001(2) -.002(2) -.001(2)
C15 .065(2) .074(2) .055(2) .000(2) .001(2) -.001(2)
C16 .084(3) .073(2) .048(2) -.020(2) -.001(2) .004(2)
C17 .093(3) .070(2) .056(2) -.001(2) -.014(2) .012(2)
C18 .070(3) .073(2) .057(2) .009(2) -.014(2) -.001(2)
C21 .044(2) .041(2) .050(2) .0020(10) -.0050(10) -.0020(10)
C22 .063(2) .050(2) .073(3) -.001(2) -.009(2) .007(2)
C23 .066(2) .068(2) .061(2) -.007(2) -.005(2) .021(2)
C24 .057(2) .081(3) .057(2) -.001(2) -.011(2) .007(2)
C25 .051(2) .068(2) .052(2) -.009(2) -.007(2) -.004(2)
C26 .068(2) .065(2) .061(2) .006(2) -.001(2) -.016(2)
C27 .046(2) .076(2) .056(2) .010(2) .003(2) .000(2)
C28 .046(2) .058(2) .051(2) .0050(10) -.0020(10) -.006(2)
C29 .041(2) .053(2) .059(2) -.0020(10) -.0010(10) .001(2)
C30 .050(2) .109(3) .057(2) -.014(2) .002(2) .006(2)
C31 .061(2) .049(2) .056(2) .011(2) -.003(2) -.009(2)
C32 .052(2) .062(2) .053(2) .003(2) .008(2) -.013(2)
C33 .053(2) .052(2) .039(2) -.0010(10) .0030(10) -.0090(10)
C34 .054(2) .055(2) .046(2) -.004(2) .0030(10) -.002(2)
C35 .057(2) .079(2) .054(2) -.002(2) -.003(2) .002(2)
C36 .085(3) .069(2) .055(2) .008(2) -.005(2) .008(2)
C37 .098(3) .066(2) .056(3) -.014(2) .004(2) .008(2)
C38 .065(2) .072(2) .051(2) -.013(2) .006(2) -.003(2)

loop_
_atom_site_label
_atom_site_fract_x
_atom_site_fract_y
_atom_site_fract_z
_atom_site_U_iso_or_equiv
_atom_site_thermal_displace_type
_atom_site_calc_flag
_atom_site_calc_attached_atom
_atom_site_refinement_flags
_atom_site_occupancy
F1 .5114(2) .2848(3) .0000 .1070(10) Uani d ? . 1.000
F2 .7367(3) .2054(2) .5721(2) .1060(10) Uani d ? . 1.000
O1 .1320(3) .0671(4) .1502(2) .1010(10) Uani d ? . 1.000
O2 .3713(2) .4534(3) .4212(2) .0798(9) Uani d ? . 1.000
C1 .2675(3) -.0105(3) .2777(3) .0486(9) Uani d ? . 1.000
C2 .2878(3) -.1188(3) .3219(3) .0720(10) Uani d ? . 1.000
C3 .3001(4) -.0802(4) .3934(3) .0790(10) Uani d ? . 1.000
C4 .2014(3) -.0183(4) .4168(3) .0750(10) Uani d ? . 1.000
C5 .1830(3) .0909(4) .3740(3) .0660(10) Uani d ? . 1.000
C6 .2746(3) .1775(4) .3791(3) .0730(10) Uani d ? . 1.000
C7 .3724(3) .1150(4) .3561(3) .0700(10) Uani d ? . 1.000
C8 .3599(3) .0757(3) .2843(3) .0600(10) Uani d ? . 1.000
C9 .1692(3) .0524(3) .3022(3) .0580(10) Uani d ? . 1.000
C10 .3921(3) .0057(5) .3985(3) .088(2) Uani d ? . 1.000
C11 .2538(4) -.0551(3) .2057(3) .0670(10) Uani d ? . 1.000
C12 .2240(3) .0399(4) .1570(3) .0650(10) Uani d ? . 1.000
C13 .3041(3) .1045(3) .1164(2) .0540(10) Uani d ? . 1.000
C14 .4072(3) .0678(3) .1129(2) .0580(10) Uani d ? . 1.000
C15 .4768(3) .1282(4) .0720(3) .0650(10) Uani d ? . 1.000
C16 .4424(3) .2263(4) .0385(3) .0680(10) Uani d ? . 1.000
C17 .3423(4) .2657(4) .0419(3) .0730(10) Uani d ? . 1.000
C18 .2730(3) .2045(4) .0808(2) .0670(10) Uani d ? . 1.000
C21 .5240(2) .5218(3) .2959(2) .0449(9) Uani d ? . 1.000
C22 .5318(3) .6302(3) .2501(3) .0620(10) Uani d ? . 1.000
C23 .5551(3) .5934(4) .1793(3) .0650(10) Uani d ? . 1.000
C24 .4678(3) .5115(4) .1543(3) .0650(10) Uani d ? . 1.000
C25 .4608(3) .4013(3) .1982(2) .0570(10) Uani d ? . 1.000
C26 .5647(3) .3349(3) .1969(2) .0650(10) Uani d ? . 1.000
C27 .6517(3) .4156(4) .2212(3) .0590(10) Uani d ? . 1.000
C28 .6277(3) .4529(3) .2927(2) .0514(9) Uani d ? . 1.000
C29 .4376(2) .4396(3) .2693(2) .0511(9) Uani d ? . 1.000
C30 .6589(3) .5257(4) .1777(3) .0720(10) Uani d ? . 1.000
C31 .4997(3) .5662(3) .3661(2) .0560(10) Uani d ? . 1.000
C32 .4643(3) .4730(3) .4147(2) .0560(10) Uani d ? . 1.000
C33 .5401(3) .4039(3) .4551(2) .0480(9) Uani d ? . 1.000
C34 .6462(3) .4289(3) .4585(2) .0520(10) Uani d ? . 1.000
C35 .7127(3) .3632(4) .4976(3) .0630(10) Uani d ? . 1.000
C36 .6711(4) .2715(4) .5335(3) .0700(10) Uani d ? . 1.000
C37 .5673(4) .2426(3) .5322(3) .0730(10) Uani d ? . 1.000
C38 .5024(3) .3093(4) .4928(2) .0630(10) Uani d ? . 1.000
H1 .2306 -.1726 .3185 .087 Uiso c ? . 1.000
H2 .3499 -.1577 .3079 .087 Uiso c ? . 1.000
H3 .3130 -.1485 .4201 .095 Uiso c ? . 1.000
H4 .2094 .0055 .4615 .090 Uiso c ? . 1.000
H5 .1438 -.0713 .4132 .090 Uiso c ? . 1.000
H6 .1213 .1303 .3884 .079 Uiso c ? . 1.000
H7 .2830 .2021 .4237 .087 Uiso c ? . 1.000
H8 .2618 .2454 .3523 .087 Uiso c ? . 1.000
H9 .4300 .1682 .3596 .084 Uiso c ? . 1.000
H10 .4219 .0366 .2703 .072 Uiso c ? . 1.000
H11 .3478 .1439 .2575 .072 Uiso c ? . 1.000
H12 .1564 .1210 .2758 .069 Uiso c ? . 1.000
H13 .1115 -.0007 .2991 .069 Uiso c ? . 1.000
H14 .4538 -.0333 .3839 .106 Uiso c ? . 1.000
H15 .4006 .0297 .4432 .106 Uiso c ? . 1.000
H16 .2008 -.1145 .2055 .080 Uiso c ? . 1.000
H17 .3180 -.0894 .1918 .080 Uiso c ? . 1.000
H18 .4304 .0015 .1384 .069 Uiso c ? . 1.000
H19 .5470 .1016 .0676 .078 Uiso c ? . 1.000
H20 .3207 .3342 .0179 .088 Uiso c ? . 1.000
H21 .2026 .2309 .0835 .080 Uiso c ? . 1.000
H22 .5862 .6810 .2654 .075 Uiso c ? . 1.000
H23 .4674 .6724 .2512 .075 Uiso c ? . 1.000
H24 .5594 .6625 .1523 .078 Uiso c ? . 1.000
H25 .4827 .4877 .1104 .078 Uiso c ? . 1.000
H26 .4032 .5533 .1555 .078 Uiso c ? . 1.000
H27 .4068 .3503 .1828 .068 Uiso c ? . 1.000
H28 .5603 .2665 .2246 .078 Uiso c ? . 1.000
H29 .5795 .3104 .1530 .078 Uiso c ? . 1.000
H30 .7161 .3735 .2200 .071 Uiso c ? . 1.000
H31 .6824 .5025 .3086 .062 Uiso c ? . 1.000
H32 .6228 .3833 .3195 .062 Uiso c ? . 1.000
H33 .4332 .3703 .2963 .061 Uiso c ? . 1.000
H34 .3729 .4811 .2704 .061 Uiso c ? . 1.000
H35 .7131 .5764 .1935 .087 Uiso c ? . 1.000
H36 .6739 .5022 .1338 .087 Uiso c ? . 1.000
H37 .5614 .6021 .3832 .067 Uiso c ? . 1.000
H38 .4462 .6248 .3629 .067 Uiso c ? . 1.000
H39 .6736 .4931 .4332 .062 Uiso c ? . 1.000
H40 .7853 .3810 .4996 .076 Uiso c ? . 1.000
H41 .5408 .1782 .5578 .088 Uiso c ? . 1.000
H42 .4301 .2904 .4913 .075 Uiso c ? . 1.000

loop_
_atom_type_symbol
_atom_type_scat_dispersion_real
_atom_type_scat_dispersion_imag
_atom_type_scat_source
C 0.018 0.009
;International Tables for Crystallography
(1992, Vol. C, Tables 4.2.6.8 and 6.1.1.1)
;
H 0.000 0.000
;International Tables for Crystallography
(1992, Vol. C, Table 6.1.1.2)
;
F 0.073 0.053
;International Tables for Crystallography
(1992, Vol. C, Tables 4.2.6.8 and 6.1.1.1)
;
O 0.049 0.032
;International Tables for Crystallography
(1992, Vol. C, Tables 4.2.6.8 and 6.1.1.1)
;

loop_
_geom_angle_atom_site_label_1
_geom_angle_atom_site_label_2
_geom_angle_atom_site_label_3
_geom_angle
_geom_angle_publ_flag
C2 C1 C8 108.5(3) no
C2 C1 C9 108.4(3) no
C2 C1 C11 108.4(3) no
C8 C1 C9 108.6(3) no
C8 C1 C11 111.8(3) no
C9 C1 C11 111.1(3) no
C1 C2 C3 110.6(3) no
C1 C2 H1 109.2 no
C1 C2 H2 109.2 no
C3 C2 H1 109.1 no
C3 C2 H2 109.1 no
H1 C2 H2 109.5 no
C2 C3 C4 109.9(4) no
C2 C3 C10 108.9(4) no
C2 C3 H3 109.5 no
C4 C3 C10 109.6(4) no
C4 C3 H3 109.4 no
C10 C3 H3 109.5 no
C3 C4 C5 108.5(3) no
C3 C4 H4 109.7 no
C3 C4 H5 109.8 no
C5 C4 H4 109.7 no
C5 C4 H5 109.8 no
H4 C4 H5 109.3 no
C4 C5 C6 110.7(4) no
C4 C5 C9 109.6(3) no
C4 C5 H6 109.0 no
C6 C5 C9 109.5(3) no
C6 C5 H6 109.0 no
C9 C5 H6 109.1 no
C5 C6 C7 108.9(3) no
C5 C6 H7 109.6 no
C5 C6 H8 109.7 no
C7 C6 H7 109.6 no
C7 C6 H8 109.7 no
H7 C6 H8 109.4 no
C6 C7 C8 110.0(3) no
C6 C7 C10 109.6(4) no
C6 C7 H9 109.4 no
C8 C7 C10 109.0(4) no
C8 C7 H9 109.5 no
C10 C7 H9 109.4 no
C1 C8 C7 110.2(3) no
C1 C8 H10 109.3 no
C1 C8 H11 109.3 no
C7 C8 H10 109.2 no
C7 C8 H11 109.3 no
H10 C8 H11 109.6 no
C1 C9 C5 110.1(3) no
C1 C9 H12 109.4 no
C1 C9 H13 109.3 no
C5 C9 H12 109.3 no
C5 C9 H13 109.2 no
H12 C9 H13 109.5 no
C3 C10 C7 109.9(3) no
C3 C10 H14 109.4 no
C3 C10 H15 109.3 no
C7 C10 H14 109.4 no
C7 C10 H15 109.4 no
H14 C10 H15 109.3 no
C1 C11 C12 114.9(3) no
C1 C11 H16 108.0 no
C1 C11 H17 108.0 no
C12 C11 H16 108.2 no
C12 C11 H17 108.2 no
H16 C11 H17 109.5 no
O1 C12 C11 119.7(4) no
O1 C12 C13 118.4(4) no
C11 C12 C13 121.9(4) no
C12 C13 C14 122.5(3) no
C12 C13 C18 118.4(4) no
C14 C13 C18 119.1(4) no
C13 C14 C15 119.8(3) no
C13 C14 H18 120.1 no
C15 C14 H18 120.1 no
C14 C15 C16 118.7(4) no
C14 C15 H19 120.6 no
C16 C15 H19 120.7 no
F1 C16 C15 117.9(4) no
F1 C16 C17 119.4(4) no
C15 C16 C17 122.8(4) no
C16 C17 C18 118.6(4) no
C16 C17 H20 120.7 no
C18 C17 H20 120.7 no
C13 C18 C17 121.0(4) no
C13 C18 H21 119.5 no
C17 C18 H21 119.5 no
C22 C21 C28 108.4(3) no
C22 C21 C29 107.9(3) no
C22 C21 C31 108.6(3) no
C28 C21 C29 107.8(3) no
C28 C21 C31 112.1(3) no
C29 C21 C31 111.9(3) no
C21 C22 C23 111.8(3) no
C21 C22 H22 108.8 no
C21 C22 H23 108.9 no
C23 C22 H22 109.0 no
C23 C22 H23 109.0 no
H22 C22 H23 109.4 no
C22 C23 C24 109.3(3) no
C22 C23 C30 108.9(3) no
C22 C23 H24 109.7 no
C24 C23 C30 109.3(3) no
C24 C23 H24 109.8 no
C30 C23 H24 109.8 no
C23 C24 C25 109.5(3) no
C23 C24 H25 109.5 no
C23 C24 H26 109.4 no
C25 C24 H25 109.4 no
C25 C24 H26 109.4 no
H25 C24 H26 109.6 no
C24 C25 C26 109.5(3) no
C24 C25 C29 109.6(3) no
C24 C25 H27 109.7 no
C26 C25 C29 108.8(3) no
C26 C25 H27 109.7 no
C29 C25 H27 109.6 no
C25 C26 C27 110.2(3) no
C25 C26 H28 109.3 no
C25 C26 H29 109.3 no
C27 C26 H28 109.3 no
C27 C26 H29 109.3 no
H28 C26 H29 109.5 no
C26 C27 C28 108.8(3) no
C26 C27 C30 109.8(3) no
C26 C27 H30 109.5 no
C28 C27 C30 109.9(3) no
C28 C27 H30 109.4 no
C30 C27 H30 109.5 no
C21 C28 C27 110.4(3) no
C21 C28 H31 109.2 no
C21 C28 H32 109.2 no
C27 C28 H31 109.3 no
C27 C28 H32 109.3 no
H31 C28 H32 109.3 no
C21 C29 C25 111.0(3) no
C21 C29 H33 109.0 no
C21 C29 H34 109.1 no
C25 C29 H33 109.1 no
C25 C29 H34 109.2 no
H33 C29 H34 109.4 no
C23 C30 C27 109.6(3) no
C23 C30 H35 109.4 no
C23 C30 H36 109.5 no
C27 C30 H35 109.4 no
C27 C30 H36 109.5 no
H35 C30 H36 109.6 no
C21 C31 C32 116.3(3) no
C21 C31 H37 107.8 no
C21 C31 H38 107.9 no
C32 C31 H37 107.7 no
C32 C31 H38 107.7 no
H37 C31 H38 109.4 no
O2 C32 C31 119.3(4) no
O2 C32 C33 119.0(4) no
C31 C32 C33 121.6(3) no
C32 C33 C34 124.2(3) no
C32 C33 C38 118.1(3) no
C34 C33 C38 117.7(3) no
C33 C34 C35 121.7(3) no
C33 C34 H39 119.1 no
C35 C34 H39 119.1 no
C34 C35 C36 117.8(4) no
C34 C35 H40 121.1 no
C36 C35 H40 121.1 no
F2 C36 C35 118.2(4) no
F2 C36 C37 118.8(4) no
C35 C36 C37 123.1(4) no
C36 C37 C38 118.1(4) no
C36 C37 H41 120.9 no
C38 C37 H41 121.0 no
C33 C38 C37 121.6(4) no
C33 C38 H42 119.2 no
C37 C38 H42 119.2 no

loop_
_geom_bond_atom_site_label_1
_geom_bond_atom_site_label_2
_geom_bond_site_symmetry_1
_geom_bond_site_symmetry_2
_geom_bond_distance
_geom_bond_publ_flag
F1 C16 . . 1.348(5) no
F2 C36 . . 1.366(5) no
O1 C12 . . 1.224(5) no
O2 C32 . . 1.217(4) no
C1 C2 . . 1.528(5) no
C1 C8 . . 1.531(5) no
C1 C9 . . 1.525(5) no
C1 C11 . . 1.553(6) no
C2 C3 . . 1.521(7) no
C2 H1 . . .95 no
C2 H2 . . .95 no
C3 C4 . . 1.517(6) no
C3 C10 . . 1.523(7) no
C3 H3 . . .95 no
C4 C5 . . 1.517(6) no
C4 H4 . . .95 no
C4 H5 . . .95 no
C5 C6 . . 1.523(5) no
C5 C9 . . 1.529(6) no
C5 H6 . . .95 no
C6 C7 . . 1.508(6) no
C6 H7 . . .95 no
C6 H8 . . .95 no
C7 C8 . . 1.530(6) no
C7 C10 . . 1.516(7) no
C7 H9 . . .95 no
C8 H10 . . .95 no
C8 H11 . . .95 no
C9 H12 . . .95 no
C9 H13 . . .95 no
C10 H14 . . .95 no
C10 H15 . . .95 no
C11 C12 . . 1.500(6) no
C11 H16 . . .95 no
C11 H17 . . .95 no
C12 C13 . . 1.501(5) no
C13 C14 . . 1.384(5) no
C13 C18 . . 1.390(5) no
C14 C15 . . 1.392(5) no
C14 H18 . . .95 no
C15 C16 . . 1.363(6) no
C15 H19 . . .95 no
C16 C17 . . 1.357(6) no
C17 C18 . . 1.370(6) no
C17 H20 . . .95 no
C18 H21 . . .95 no
C21 C22 . . 1.531(5) no
C21 C28 . . 1.536(4) no
C21 C29 . . 1.536(5) no
C21 C31 . . 1.539(5) no
C22 C23 . . 1.523(6) no
C22 H22 . . .95 no
C22 H23 . . .95 no
C23 C24 . . 1.531(6) no
C23 C30 . . 1.531(6) no
C23 H24 . . .95 no
C24 C25 . . 1.522(6) no
C24 H25 . . .95 no
C24 H26 . . .95 no
C25 C26 . . 1.523(5) no
C25 C29 . . 1.533(5) no
C25 H27 . . .95 no
C26 C27 . . 1.516(5) no
C26 H28 . . .95 no
C26 H29 . . .95 no
C27 C28 . . 1.538(5) no
C27 C30 . . 1.518(6) no
C27 H30 . . .95 no
C28 H31 . . .95 no
C28 H32 . . .95 no
C29 H33 . . .95 no
C29 H34 . . .95 no
C30 H35 . . .95 no
C30 H36 . . .95 no
C31 C32 . . 1.505(5) no
C31 H37 . . .95 no
C31 H38 . . .95 no
C32 C33 . . 1.487(5) no
C33 C34 . . 1.389(5) no
C33 C38 . . 1.392(5) no
C34 C35 . . 1.376(5) no
C34 H39 . . .95 no
C35 C36 . . 1.367(6) no
C35 H40 . . .95 no
C36 C37 . . 1.368(6) no
C37 C38 . . 1.371(6) no
C37 H41 . . .95 no
C38 H42 . . .95 no

loop_
_geom_contact_atom_site_label_1
_geom_contact_atom_site_label_2
_geom_contact_distance
_geom_contact_site_symmetry_2
_geom_contact_publ_flag
F1 C31 3.189(5) 2_664 no
F1 C32 3.229(4) 2_664 no
F2 C11 3.190(5) 2_655 no
F2 C12 3.277(5) 2_655 no
O1 C14 3.335(5) 4_455 no
O1 C15 3.351(5) 4_455 no
O2 C34 3.256(4) 4_465 no
O2 C35 3.275(5) 4_465 no
O2 C6 3.432(5) . no

loop_
_geom_torsion_atom_site_label_1
_geom_torsion_atom_site_label_2
_geom_torsion_atom_site_label_3
_geom_torsion_atom_site_label_4
_geom_torsion
_geom_torsion_publ_flag
F1 C16 C15 C14 179.0(4) no
F1 C16 C17 C18 179.4(4) no
F2 C36 C35 C34 179.7(4) no
F2 C36 C37 C38 -179.6(4) no
O1 C12 C11 C1 -84.7(5) no
O1 C12 C13 C14 -169.6(4) no
O1 C12 C13 C18 10.0(6) no
O2 C32 C31 C21 -91.6(4) no
O2 C32 C33 C34 -171.2(3) no
O2 C32 C33 C38 7.8(5) no
C1 C2 C3 C4 60.0(4) no
C1 C2 C3 C10 -60.0(5) no
C1 C8 C7 C6 -60.1(4) no
C1 C8 C7 C10 60.1(4) no
C1 C9 C5 C4 -60.9(4) no
C1 C9 C5 C6 60.6(4) no
C1 C11 C12 C13 94.6(4) no
C2 C1 C8 C7 -59.1(4) no
C2 C1 C9 C5 58.7(4) no
C2 C1 C11 C12 174.9(3) no
C2 C3 C4 C5 -60.3(5) no
C2 C3 C10 C7 60.3(5) no
C3 C2 C1 C8 59.3(4) no
C3 C2 C1 C9 -58.4(4) no
C3 C2 C1 C11 -179.1(3) no
C3 C4 C5 C6 -60.1(5) no
C3 C4 C5 C9 60.7(4) no
C3 C10 C7 C6 59.9(5) no
C3 C10 C7 C8 -60.5(5) no
C4 C3 C10 C7 -59.9(5) no
C4 C5 C6 C7 60.3(4) no
C5 C4 C3 C10 59.3(5) no
C5 C6 C7 C8 60.4(4) no
C5 C6 C7 C10 -59.4(5) no
C5 C9 C1 C8 -58.9(4) no
C5 C9 C1 C11 177.7(3) no
C7 C6 C5 C9 -60.6(4) no
C7 C8 C1 C9 58.4(4) no
C7 C8 C1 C11 -178.6(3) no
C8 C1 C11 C12 -65.5(4) no
C9 C1 C11 C12 55.9(4) no
C11 C12 C13 C14 11.1(5) no
C11 C12 C13 C18 -169.3(4) no
C12 C13 C14 C15 177.1(3) no
C12 C13 C18 C17 -178.8(4) no
C13 C14 C15 C16 3.0(6) no
C13 C18 C17 C16 0.3(6) no
C14 C13 C18 C17 0.9(6) no
C14 C15 C16 C17 -1.9(6) no
C15 C14 C13 C18 -2.5(5) no
C15 C16 C17 C18 0.3(6) no
C21 C22 C23 C24 59.6(4) no
C21 C22 C23 C30 -59.8(4) no
C21 C28 C27 C26 -60.8(4) no
C21 C28 C27 C30 59.5(4) no
C21 C29 C25 C24 -59.9(4) no
C21 C29 C25 C26 59.7(4) no
C21 C31 C32 C33 88.3(4) no
C22 C21 C28 C27 -57.3(4) no
C22 C21 C29 C25 57.9(4) no
C22 C21 C31 C32 166.1(3) no
C22 C23 C24 C25 -59.3(4) no
C22 C23 C30 C27 59.7(4) no
C23 C22 C21 C28 58.4(4) no
C23 C22 C21 C29 -58.1(4) no
C23 C22 C21 C31 -179.6(3) no
C23 C24 C25 C26 -59.5(4) no
C23 C24 C25 C29 59.6(4) no
C23 C30 C27 C26 59.5(4) no
C23 C30 C27 C28 -60.1(4) no
C24 C23 C30 C27 -59.7(5) no
C24 C25 C26 C27 59.5(4) no
C25 C24 C23 C30 59.8(5) no
C25 C26 C27 C28 60.8(4) no
C25 C26 C27 C30 -59.5(4) no
C25 C29 C21 C28 -59.0(4) no
C25 C29 C21 C31 177.2(3) no
C27 C26 C25 C29 -60.2(4) no
C27 C28 C21 C29 59.2(4) no
C27 C28 C21 C31 -177.1(3) no
C28 C21 C31 C32 -74.2(4) no
C29 C21 C31 C32 47.1(4) no
C31 C32 C33 C34 8.9(5) no
C31 C32 C33 C38 -172.1(3) no
C32 C33 C34 C35 178.9(3) no
C32 C33 C38 C37 -179.0(4) no
C33 C34 C35 C36 0.0(6) no
C33 C38 C37 C36 -0.1(6) no
C34 C33 C38 C37 0.1(6) no
C34 C35 C36 C37 0.1(6) no
C35 C34 C33 C38 0.0(5) no
C35 C36 C37 C38 0.0(6) no
